data_4033740
loop_
_publ_author_name
'Xiao, Jun-An'
'Li, Yu-Chun'
'Luo, Zhi-Jin'
'Cheng, Xiu-Liang'
'Deng, Zhi-Xiong'
'Chen, Wen-Qiang'
'Su, Wei'
'Yang, Hua'

_publ_section_title
;
 Construction of Bispirooxindole Heterocycles via Palladium-Catalyzed
 Ring-Opening Formal [3 + 2]-Cycloaddition of Spirovinylcyclopropyl
 Oxindole and 3-Oxindole Derivatives.
;
_journal_issue 4
_journal_name_full 'The Journal of organic chemistry'
_journal_page_first 2297
_journal_page_last 2306
_journal_paper_doi 10.1021/acs.joc.8b02889
_journal_volume 84
_journal_year 2019
_chemical_formula_sum 'C28 H24 N2 O3'
_chemical_formula_weight 436.48
_space_group_IT_number 2
_space_group_name_Hall '-P 1'
_space_group_name_H-M_alt 'P -1'
_symmetry_cell_setting Triclini
_symmetry_space_group_name_H-M 'P -1'
_atom_sites_solution_hydrogens geom
_atom_sites_solution_primary direct
_atom_sites_solution_secondary difmap
_audit_creation_method SHELXL-97
_cell_angle_alpha 92.194(5)
_cell_angle_beta 93.218(5)
_cell_angle_gamma 96.830(5)
_cell_formula_units_Z 2
_cell_length_a 9.3074(13)
_cell_length_b 9.6932(14)
_cell_length_c 12.3596(18)
_cell_measurement_reflns_used 4191
_cell_measurement_temperature 293(2)
_cell_measurement_theta_max 25.68
_cell_measurement_theta_min 2.87
_cell_volume 1104.3(3)
_computing_structure_refinement 'SHELXL-97 (Sheldrick, 1997)'
_computing_structure_solution 'SHELXS-97 (Sheldrick, 1990)'
_diffrn_ambient_temperature 293(2)
_diffrn_measured_fraction_theta_full 0.998
_diffrn_measured_fraction_theta_max 0.998
_diffrn_measurement_device_type 'CCD area detector'
_diffrn_measurement_method 'phi and omega scans'
_diffrn_radiation_monochromator graphite
_diffrn_radiation_source 'fine-focus sealed tube'
_diffrn_radiation_type MoK\a
_diffrn_radiation_wavelength 0.71073
_diffrn_reflns_av_R_equivalents 0.0356
_diffrn_reflns_av_sigmaI/netI 0.0300
_diffrn_reflns_limit_h_max 11
_diffrn_reflns_limit_h_min -11
_diffrn_reflns_limit_k_max 11
_diffrn_reflns_limit_k_min -11
_diffrn_reflns_limit_l_max 15
_diffrn_reflns_limit_l_min -15
_diffrn_reflns_number 21025
_diffrn_reflns_theta_full 25.68
_diffrn_reflns_theta_max 25.68
_diffrn_reflns_theta_min 2.87
_exptl_absorpt_coefficient_mu 0.086
_exptl_crystal_colour COLORLESS
_exptl_crystal_density_diffrn 1.313
_exptl_crystal_density_method 'not measured'
_exptl_crystal_description CUBE
_exptl_crystal_F_000 460
_exptl_crystal_size_max 0.3
_exptl_crystal_size_mid 0.2
_exptl_crystal_size_min 0.2
_refine_diff_density_max 0.161
_refine_diff_density_min -0.220
_refine_diff_density_rms 0.043
_refine_ls_extinction_method none
_refine_ls_goodness_of_fit_ref 1.013
_refine_ls_hydrogen_treatment mixed
_refine_ls_matrix_type full
_refine_ls_number_parameters 306
_refine_ls_number_reflns 4191
_refine_ls_number_restraints 2
_refine_ls_restrained_S_all 1.013
_refine_ls_R_factor_all 0.0624
_refine_ls_R_factor_gt 0.0437
_refine_ls_shift/su_max 0.000
_refine_ls_shift/su_mean 0.000
_refine_ls_structure_factor_coef Fsqd
_refine_ls_weighting_details 'calc w=1/[\s^2^(Fo^2^)+(0.0602P)^2^+0.2267P] where P=(Fo^2^+2Fc^2^)/3'
_refine_ls_weighting_scheme calc
_refine_ls_wR_factor_gt 0.1029
_refine_ls_wR_factor_ref 0.1120
_reflns_number_gt 3226
_reflns_number_total 4191
_reflns_threshold_expression >2sigma(I)
_cod_data_source_file jo8b02889_si_003.cif
_cod_data_source_block ja
_cod_depositor_comments
;

2020-10-09
Z value and formula fixed to values more according to usual
chemical conventions.                 miguel
;
_cod_original_formula_sum 'C2.55 H2.18 N0.18 O0.27'
_cod_original_formula_weight 39.68
_cod_original_formula_units_Z 22
_cod_original_sg_symbol_H-M P-1
_cod_database_code 4033740

loop_
_symmetry_equiv_pos_as_xyz
'x, y, z'
'-x, -y, -z'

loop_
_atom_site_label
_atom_site_type_symbol
_atom_site_fract_x
_atom_site_fract_y
_atom_site_fract_z
_atom_site_U_iso_or_equiv
_atom_site_adp_type
_atom_site_occupancy
_atom_site_symmetry_multiplicity
_atom_site_calc_flag
_atom_site_refinement_flags
O3 O 0.28502(11) 0.74242(10) 0.81580(9) 0.0379(3) Uani 1 1 d .
O2 O 0.55513(12) 0.68772(12) 0.96663(8) 0.0411(3) Uani 1 1 d .
O1 O 0.32253(14) 0.87303(12) 0.60653(10) 0.0530(3) Uani 1 1 d .
N2 N 0.74327(13) 0.70061(13) 0.85375(10) 0.0327(3) Uani 1 1 d .
C29 C 0.60776(16) 0.72133(15) 0.88245(12) 0.0299(3) Uani 1 1 d .
C28 C 0.65791(16) 0.82620(14) 0.71607(11) 0.0289(3) Uani 1 1 d .
C27 C 0.53642(15) 0.79868(14) 0.79122(11) 0.0280(3) Uani 1 1 d .
C26 C 0.86877(16) 0.49167(16) 0.87554(12) 0.0343(4) Uani 1 1 d .
C25 C 0.39058(15) 0.55679(15) 0.72548(12) 0.0296(3) Uani 1 1 d .
C24 C 0.77687(16) 0.76553(15) 0.75686(12) 0.0314(3) Uani 1 1 d .
C23 C 0.40848(17) 0.45355(16) 0.79611(13) 0.0357(4) Uani 1 1 d .
H23A H 0.4280 0.4749 0.8699 0.043 Uiso 1 1 calc R
C22 C 0.39236(15) 0.71132(15) 0.74402(12) 0.0298(3) Uani 1 1 d .
C21 C 0.67183(17) 0.90628(16) 0.62647(12) 0.0354(4) Uani 1 1 d .
H21A H 0.5943 0.9497 0.5994 0.043 Uiso 1 1 calc R
C20 C 0.34647(17) 0.75671(17) 0.62937(13) 0.0369(4) Uani 1 1 d .
C19 C 0.47654(16) 0.92707(15) 0.83836(13) 0.0343(4) Uani 1 1 d .
H19A H 0.5406 0.9713 0.8976 0.041 Uiso 1 1 calc R
H19B H 0.4652 0.9940 0.7831 0.041 Uiso 1 1 calc R
N1 N 0.33204(15) 0.64291(15) 0.56056(10) 0.0420(4) Uani 1 1 d .
C17 C 0.35596(17) 0.52271(17) 0.61586(12) 0.0369(4) Uani 1 1 d .
C16 C 0.84578(18) 0.63316(17) 0.92184(13) 0.0396(4) Uani 1 1 d .
H16A H 0.8097 0.6234 0.9936 0.047 Uiso 1 1 calc R
H16B H 0.9381 0.6919 0.9293 0.047 Uiso 1 1 calc R
C15 C 0.39705(19) 0.31688(17) 0.75602(14) 0.0438(4) Uani 1 1 d .
H15A H 0.4102 0.2463 0.8032 0.053 Uiso 1 1 calc R
C14 C 0.80261(18) 0.92128(17) 0.57724(13) 0.0428(4) Uani 1 1 d .
H14A H 0.8127 0.9749 0.5167 0.051 Uiso 1 1 calc R
C13 C 0.90707(18) 0.77883(18) 0.70867(14) 0.0422(4) Uani 1 1 d .
H13A H 0.9852 0.7367 0.7363 0.051 Uiso 1 1 calc R
C12 C 0.33016(17) 0.87155(16) 0.87873(13) 0.0375(4) Uani 1 1 d .
H12A H 0.3425 0.8514 0.9556 0.045 Uiso 1 1 calc R
C11 C 0.99497(18) 0.46969(19) 0.82865(14) 0.0454(4) Uani 1 1 d .
H11A H 1.0699 0.5422 0.8283 0.054 Uiso 1 1 calc R
C10 C 0.76087(19) 0.38093(19) 0.87808(15) 0.0487(5) Uani 1 1 d .
H10A H 0.6760 0.3928 0.9116 0.058 Uiso 1 1 calc R
C9 C 0.3436(2) 0.38746(19) 0.57501(14) 0.0500(5) Uani 1 1 d .
H9A H 0.3209 0.3655 0.5017 0.060 Uiso 1 1 calc R
C8 C 0.91763(19) 0.85761(18) 0.61706(14) 0.0461(4) Uani 1 1 d .
H8A H 1.0040 0.8674 0.5822 0.055 Uiso 1 1 calc R
C7 C 0.21997(18) 0.96953(18) 0.86522(16) 0.0471(4) Uani 1 1 d .
H7A H 0.1917 0.9914 0.7952 0.057 Uiso 1 1 calc R
C6 C 0.3665(2) 0.28477(18) 0.64751(15) 0.0507(5) Uani 1 1 d .
H6A H 0.3609 0.1927 0.6219 0.061 Uiso 1 1 calc R
C5 C 0.9029(2) 0.2332(2) 0.78328(16) 0.0583(5) Uani 1 1 d .
H5A H 0.9138 0.1469 0.7515 0.070 Uiso 1 1 calc R
C4 C 1.0120(2) 0.3415(2) 0.78216(16) 0.0567(5) Uani 1 1 d .
H4A H 1.0976 0.3285 0.7500 0.068 Uiso 1 1 calc R
C3 C 0.1609(2) 1.0263(2) 0.9456(2) 0.0637(6) Uani 1 1 d D
C2 C 0.7780(2) 0.2534(2) 0.83144(17) 0.0599(5) Uani 1 1 d .
H2A H 0.7040 0.1801 0.8327 0.072 Uiso 1 1 calc R
C1 C 0.2739(2) 0.6425(2) 0.44867(15) 0.0658(6) Uani 1 1 d .
H1A H 0.2679 0.7364 0.4285 0.099 Uiso 1 1 calc R
H1B H 0.1790 0.5908 0.4419 0.099 Uiso 1 1 calc R
H1C H 0.3366 0.6000 0.4019 0.099 Uiso 1 1 calc R
H3B H 0.096(2) 1.0906(19) 0.9336(17) 0.076(7) Uiso 1 1 d D
H3A H 0.182(2) 1.005(2) 1.0181(10) 0.080(8) Uiso 1 1 d D

loop_
_atom_site_aniso_label
_atom_site_aniso_U_11
_atom_site_aniso_U_22
_atom_site_aniso_U_33
_atom_site_aniso_U_23
_atom_site_aniso_U_13
_atom_site_aniso_U_12
O3 0.0326(6) 0.0313(6) 0.0486(7) -0.0057(5) 0.0071(5) -0.0007(5)
O2 0.0466(7) 0.0482(7) 0.0288(6) 0.0088(5) 0.0043(5) 0.0034(5)
O1 0.0581(8) 0.0410(7) 0.0599(8) 0.0165(6) -0.0168(6) 0.0108(6)
N2 0.0346(7) 0.0343(7) 0.0301(7) 0.0080(5) -0.0013(5) 0.0073(5)
C29 0.0343(8) 0.0260(8) 0.0282(8) 0.0007(6) -0.0016(6) 0.0005(6)
C28 0.0323(8) 0.0250(7) 0.0284(8) 0.0022(6) -0.0018(6) 0.0006(6)
C27 0.0303(8) 0.0252(7) 0.0282(8) 0.0030(6) 0.0002(6) 0.0020(6)
C26 0.0337(8) 0.0367(9) 0.0328(8) 0.0094(7) -0.0060(6) 0.0063(7)
C25 0.0294(8) 0.0278(8) 0.0311(8) 0.0004(6) 0.0002(6) 0.0019(6)
C24 0.0352(8) 0.0272(8) 0.0312(8) 0.0033(6) 0.0003(6) 0.0020(6)
C23 0.0392(9) 0.0321(8) 0.0345(8) 0.0032(7) -0.0015(7) 0.0004(7)
C22 0.0288(8) 0.0272(8) 0.0332(8) 0.0023(6) -0.0002(6) 0.0030(6)
C21 0.0399(9) 0.0312(8) 0.0344(8) 0.0072(7) -0.0026(7) 0.0014(7)
C20 0.0320(8) 0.0364(9) 0.0413(9) 0.0088(7) -0.0063(7) 0.0023(7)
C19 0.0346(8) 0.0278(8) 0.0398(9) -0.0004(7) 0.0000(7) 0.0022(6)
N1 0.0511(9) 0.0450(8) 0.0287(7) 0.0049(6) -0.0088(6) 0.0049(7)
C17 0.0385(9) 0.0381(9) 0.0331(9) 0.0009(7) -0.0006(7) 0.0021(7)
C16 0.0399(9) 0.0432(10) 0.0357(9) 0.0073(7) -0.0088(7) 0.0091(7)
C15 0.0481(10) 0.0293(9) 0.0532(11) 0.0057(8) -0.0021(8) 0.0027(7)
C14 0.0504(11) 0.0394(9) 0.0370(9) 0.0114(7) 0.0060(8) -0.0057(8)
C13 0.0334(9) 0.0455(10) 0.0494(10) 0.0098(8) 0.0049(7) 0.0077(7)
C12 0.0376(9) 0.0316(8) 0.0426(9) -0.0039(7) 0.0026(7) 0.0033(7)
C11 0.0328(9) 0.0465(10) 0.0572(11) 0.0102(8) -0.0001(8) 0.0052(7)
C10 0.0382(10) 0.0462(11) 0.0631(12) 0.0159(9) 0.0067(8) 0.0046(8)
C9 0.0622(12) 0.0468(11) 0.0389(10) -0.0117(8) -0.0024(8) 0.0046(9)
C8 0.0396(10) 0.0504(11) 0.0483(10) 0.0078(8) 0.0136(8) -0.0017(8)
C7 0.0403(10) 0.0385(10) 0.0623(12) -0.0023(8) 0.0008(8) 0.0064(8)
C6 0.0620(12) 0.0314(9) 0.0576(12) -0.0100(8) 0.0002(9) 0.0059(8)
C5 0.0710(14) 0.0453(11) 0.0590(12) -0.0051(9) -0.0150(10) 0.0199(10)
C4 0.0495(11) 0.0616(13) 0.0629(12) 0.0026(10) 0.0055(9) 0.0219(10)
C3 0.0504(12) 0.0578(13) 0.0850(17) -0.0138(12) 0.0068(12) 0.0200(10)
C2 0.0564(13) 0.0393(11) 0.0806(14) 0.0102(10) -0.0093(11) -0.0039(9)
C1 0.0792(15) 0.0785(15) 0.0369(10) 0.0066(10) -0.0170(10) 0.0056(12)

loop_
_atom_type_symbol
_atom_type_description
_atom_type_scat_dispersion_real
_atom_type_scat_dispersion_imag
_atom_type_scat_source
C C 0.0033 0.0016 'International Tables Vol C Tables 4.2.6.8 and 6.1.1.4'
H H 0.0000 0.0000 'International Tables Vol C Tables 4.2.6.8 and 6.1.1.4'
N N 0.0061 0.0033 'International Tables Vol C Tables 4.2.6.8 and 6.1.1.4'
O O 0.0106 0.0060 'International Tables Vol C Tables 4.2.6.8 and 6.1.1.4'

loop_
_geom_angle_atom_site_label_1
_geom_angle_atom_site_label_2
_geom_angle_atom_site_label_3
_geom_angle
C22 O3 C12 111.33(11)
C29 N2 C24 111.25(12)
C29 N2 C16 123.87(13)
C24 N2 C16 124.53(13)
O2 C29 N2 125.59(14)
O2 C29 C27 126.42(14)
N2 C29 C27 107.96(12)
C21 C28 C24 119.25(14)
C21 C28 C27 131.87(14)
C24 C28 C27 108.60(12)
C28 C27 C19 116.10(12)
C28 C27 C29 102.22(11)
C19 C27 C29 110.28(12)
C28 C27 C22 117.72(12)
C19 C27 C22 100.36(11)
C29 C27 C22 110.33(11)
C11 C26 C10 118.38(16)
C11 C26 C16 121.45(15)
C10 C26 C16 120.16(15)
C23 C25 C17 119.82(14)
C23 C25 C22 131.52(13)
C17 C25 C22 108.55(13)
C13 C24 C28 122.19(14)
C13 C24 N2 127.96(14)
C28 C24 N2 109.74(13)
C25 C23 C15 119.08(15)
C25 C23 H23A 120.5
C15 C23 H23A 120.5
O3 C22 C25 111.19(11)
O3 C22 C20 108.12(12)
C25 C22 C20 102.03(12)
O3 C22 C27 105.16(11)
C25 C22 C27 118.48(12)
C20 C22 C27 111.63(12)
C28 C21 C14 119.25(15)
C28 C21 H21A 120.4
C14 C21 H21A 120.4
O1 C20 N1 126.18(15)
O1 C20 C22 125.74(15)
N1 C20 C22 108.04(13)
C12 C19 C27 104.78(12)
C12 C19 H19A 110.8
C27 C19 H19A 110.8
C12 C19 H19B 110.8
C27 C19 H19B 110.8
H19A C19 H19B 108.9
C20 N1 C17 111.25(12)
C20 N1 C1 123.43(15)
C17 N1 C1 124.45(15)
C9 C17 C25 121.70(15)
C9 C17 N1 128.23(15)
C25 C17 N1 110.03(13)
N2 C16 C26 112.38(12)
N2 C16 H16A 109.1
C26 C16 H16A 109.1
N2 C16 H16B 109.1
C26 C16 H16B 109.1
H16A C16 H16B 107.9
C6 C15 C23 120.62(16)
C6 C15 H15A 119.7
C23 C15 H15A 119.7
C8 C14 C21 120.62(15)
C8 C14 H14A 119.7
C21 C14 H14A 119.7
C24 C13 C8 117.52(15)
C24 C13 H13A 121.2
C8 C13 H13A 121.2
O3 C12 C7 110.66(13)
O3 C12 C19 105.42(12)
C7 C12 C19 113.05(14)
O3 C12 H12A 109.2
C7 C12 H12A 109.2
C19 C12 H12A 109.2
C26 C11 C4 120.87(17)
C26 C11 H11A 119.6
C4 C11 H11A 119.6
C2 C10 C26 120.57(17)
C2 C10 H10A 119.7
C26 C10 H10A 119.7
C17 C9 C6 117.54(16)
C17 C9 H9A 121.2
C6 C9 H9A 121.2
C14 C8 C13 121.14(16)
C14 C8 H8A 119.4
C13 C8 H8A 119.4
C3 C7 C12 123.73(19)
C3 C7 H7A 118.1
C12 C7 H7A 118.1
C15 C6 C9 121.19(16)
C15 C6 H6A 119.4
C9 C6 H6A 119.4
C2 C5 C4 119.41(18)
C2 C5 H5A 120.3
C4 C5 H5A 120.3
C5 C4 C11 120.15(18)
C5 C4 H4A 119.9
C11 C4 H4A 119.9
C7 C3 H3B 120.9(14)
C7 C3 H3A 122.0(14)
H3B C3 H3A 117(2)
C5 C2 C10 120.58(18)
C5 C2 H2A 119.7
C10 C2 H2A 119.7
N1 C1 H1A 109.5
N1 C1 H1B 109.5
H1A C1 H1B 109.5
N1 C1 H1C 109.5
H1A C1 H1C 109.5
H1B C1 H1C 109.5

loop_
_geom_bond_atom_site_label_1
_geom_bond_atom_site_label_2
_geom_bond_distance
O3 C22 1.4236(17)
O3 C12 1.4533(18)
O2 C29 1.2140(17)
O1 C20 1.2155(19)
N2 C29 1.365(2)
N2 C24 1.4074(19)
N2 C16 1.4650(18)
C29 C27 1.541(2)
C28 C21 1.380(2)
C28 C24 1.393(2)
C28 C27 1.509(2)
C27 C19 1.531(2)
C27 C22 1.568(2)
C26 C11 1.374(2)
C26 C10 1.383(2)
C26 C16 1.509(2)
C25 C23 1.372(2)
C25 C17 1.393(2)
C25 C22 1.505(2)
C24 C13 1.375(2)
C23 C15 1.386(2)
C23 H23A 0.9300
C22 C20 1.552(2)
C21 C14 1.386(2)
C21 H21A 0.9300
C20 N1 1.356(2)
C19 C12 1.522(2)
C19 H19A 0.9700
C19 H19B 0.9700
N1 C17 1.407(2)
N1 C1 1.456(2)
C17 C9 1.376(2)
C16 H16A 0.9700
C16 H16B 0.9700
C15 C6 1.371(2)
C15 H15A 0.9300
C14 C8 1.375(2)
C14 H14A 0.9300
C13 C8 1.391(2)
C13 H13A 0.9300
C12 C7 1.485(2)
C12 H12A 0.9800
C11 C4 1.379(3)
C11 H11A 0.9300
C10 C2 1.375(3)
C10 H10A 0.9300
C9 C6 1.391(3)
C9 H9A 0.9300
C8 H8A 0.9300
C7 C3 1.297(3)
C7 H7A 0.9300
C6 H6A 0.9300
C5 C2 1.366(3)
C5 C4 1.372(3)
C5 H5A 0.9300
C4 H4A 0.9300
C3 H3B 0.927(10)
C3 H3A 0.943(9)
C2 H2A 0.9300
C1 H1A 0.9600
C1 H1B 0.9600
C1 H1C 0.9600

loop_
_geom_torsion_atom_site_label_1
_geom_torsion_atom_site_label_2
_geom_torsion_atom_site_label_3
_geom_torsion_atom_site_label_4
_geom_torsion
C24 N2 C29 O2 -173.31(14)
C16 N2 C29 O2 0.2(2)
C24 N2 C29 C27 4.86(16)
C16 N2 C29 C27 178.38(13)
C21 C28 C27 C19 -50.6(2)
C24 C28 C27 C19 123.05(14)
C21 C28 C27 C29 -170.62(15)
C24 C28 C27 C29 2.99(15)
C21 C28 C27 C22 68.4(2)
C24 C28 C27 C22 -118.03(14)
O2 C29 C27 C28 173.43(14)
N2 C29 C27 C28 -4.71(14)
O2 C29 C27 C19 49.39(19)
N2 C29 C27 C19 -128.76(13)
O2 C29 C27 C22 -60.57(19)
N2 C29 C27 C22 121.28(13)
C21 C28 C24 C13 -2.2(2)
C27 C28 C24 C13 -176.74(14)
C21 C28 C24 N2 174.21(13)
C27 C28 C24 N2 -0.34(16)
C29 N2 C24 C13 173.19(15)
C16 N2 C24 C13 -0.3(2)
C29 N2 C24 C28 -2.95(17)
C16 N2 C24 C28 -176.42(13)
C17 C25 C23 C15 2.4(2)
C22 C25 C23 C15 178.08(15)
C12 O3 C22 C25 149.34(12)
C12 O3 C22 C20 -99.43(13)
C12 O3 C22 C27 19.94(15)
C23 C25 C22 O3 -58.4(2)
C17 C25 C22 O3 117.61(14)
C23 C25 C22 C20 -173.48(16)
C17 C25 C22 C20 2.55(15)
C23 C25 C22 C27 63.5(2)
C17 C25 C22 C27 -120.43(14)
C28 C27 C22 O3 -160.23(12)
C19 C27 C22 O3 -33.27(13)
C29 C27 C22 O3 83.06(13)
C28 C27 C22 C25 74.82(17)
C19 C27 C22 C25 -158.22(13)
C29 C27 C22 C25 -41.90(17)
C28 C27 C22 C20 -43.23(17)
C19 C27 C22 C20 83.73(14)
C29 C27 C22 C20 -159.95(12)
C24 C28 C21 C14 1.8(2)
C27 C28 C21 C14 174.86(14)
O3 C22 C20 O1 56.94(19)
C25 C22 C20 O1 174.23(15)
C27 C22 C20 O1 -58.3(2)
O3 C22 C20 N1 -120.56(13)
C25 C22 C20 N1 -3.27(15)
C27 C22 C20 N1 124.24(13)
C28 C27 C19 C12 162.37(12)
C29 C27 C19 C12 -82.03(14)
C22 C27 C19 C12 34.34(14)
O1 C20 N1 C17 -174.62(16)
C22 C20 N1 C17 2.87(17)
O1 C20 N1 C1 -4.9(3)
C22 C20 N1 C1 172.63(16)
C23 C25 C17 C9 -2.2(2)
C22 C25 C17 C9 -178.76(15)
C23 C25 C17 N1 175.52(14)
C22 C25 C17 N1 -1.06(18)
C20 N1 C17 C9 176.30(17)
C1 N1 C17 C9 6.7(3)
C20 N1 C17 C25 -1.21(19)
C1 N1 C17 C25 -170.85(16)
C29 N2 C16 C26 110.12(16)
C24 N2 C16 C26 -77.21(18)
C11 C26 C16 N2 106.68(17)
C10 C26 C16 N2 -72.29(19)
C25 C23 C15 C6 -0.8(2)
C28 C21 C14 C8 -0.2(2)
C28 C24 C13 C8 0.8(2)
N2 C24 C13 C8 -174.87(15)
C22 O3 C12 C7 124.82(14)
C22 O3 C12 C19 2.26(16)
C27 C19 C12 O3 -24.05(15)
C27 C19 C12 C7 -145.06(14)
C10 C26 C11 C4 2.0(2)
C16 C26 C11 C4 -176.96(15)
C11 C26 C10 C2 -2.2(3)
C16 C26 C10 C2 176.83(15)
C25 C17 C9 C6 0.3(3)
N1 C17 C9 C6 -176.98(17)
C21 C14 C8 C13 -1.2(3)
C24 C13 C8 C14 0.9(3)
O3 C12 C7 C3 125.5(2)
C19 C12 C7 C3 -116.5(2)
C23 C15 C6 C9 -1.1(3)
C17 C9 C6 C15 1.4(3)
C2 C5 C4 C11 -0.4(3)
C26 C11 C4 C5 -0.7(3)
C4 C5 C2 C10 0.3(3)
C26 C10 C2 C5 1.0(3)
